data_7105803
loop_
_publ_author_name
'Manuel Alcarazo'
'Karin Radkowski'
'Richard Goddard'
'Alois Furstner'

_publ_section_title
;
 Metal complexes with carbene ligands stabilized by lateral enamines
;
_journal_name_full Chem.Commun.
_journal_page_first 776
_journal_paper_doi 10.1039/c0cc03128c
_journal_volume 47
_journal_year 2011
_chemical_compound_source dichloromethane/diethylether
_chemical_formula_moiety 'C51 H48 Cl N2 P2 Pd 1+, C H2 Cl2, B F4 1-'
_chemical_formula_sum 'C52 H50 B Cl3 F4 N2 P2 Pd'
_chemical_formula_weight 1064.44
_chemical_name_systematic
;
1,3-di-(dimethylamino-methylidenyl)-indan-2-ylidenyl-chloro-
bis-(triphenylphosphine)-palladium(ii) tetrafluoroborate
dichloromethane solute
;
_space_group_IT_number 14
_symmetry_cell_setting monoclinic
_symmetry_Int_Tables_number 14
_symmetry_space_group_name_Hall '-P 2ybc'
_symmetry_space_group_name_H-M 'P 1 21/c 1'
_atom_sites_solution_hydrogens geom
_atom_sites_solution_primary direct
_atom_sites_solution_secondary difmap
_audit_block_code RKI-RE-187-02
_audit_creation_date 2010-07-16
_cell_angle_alpha 90.00
_cell_angle_beta 94.510(1)
_cell_angle_gamma 90.00
_cell_formula_units_Z 4
_cell_length_a 15.6561(2)
_cell_length_b 15.0722(1)
_cell_length_c 20.3553(2)
_cell_measurement_reflns_used 370998
_cell_measurement_temperature 100
_cell_measurement_theta_max 33.14
_cell_measurement_theta_min 2.91
_cell_volume 4788.41(8)
_computing_cell_refinement 'Denzo / Scalepack (Otwinowski 1997)'
_computing_data_collection 'Collect software (Nonius, 1998)'
_computing_data_reduction 'Denzo / Scalepack (Otwinowski 1997)'
_computing_molecular_graphics 'DIAMOND (Crystal Impact GbR, 2006)'
_computing_structure_refinement 'SHELXL-97 (Sheldrick, 1997)'
_computing_structure_solution 'SHELXS-97 (Sheldrick, 1990)'
_diffrn_ambient_temperature 100
_diffrn_detector_area_resol_mean 18.18
_diffrn_measured_fraction_theta_full 0.878
_diffrn_measured_fraction_theta_max 0.878
_diffrn_measurement_device_type 'Nonius KappaCCD'
_diffrn_measurement_method 'CCD \w-scan'
_diffrn_radiation_monochromator graphite
_diffrn_radiation_source '0.3 mm focus rotating anode'
_diffrn_radiation_type MoK\a
_diffrn_radiation_wavelength 0.71073
_diffrn_reflns_av_R_equivalents 0.0615
_diffrn_reflns_av_sigmaI/netI 0.0343
_diffrn_reflns_limit_h_max 24
_diffrn_reflns_limit_h_min -24
_diffrn_reflns_limit_k_max 23
_diffrn_reflns_limit_k_min -23
_diffrn_reflns_limit_l_max 22
_diffrn_reflns_limit_l_min -22
_diffrn_reflns_number 129686
_diffrn_reflns_theta_full 33.20
_diffrn_reflns_theta_max 33.20
_diffrn_reflns_theta_min 2.94
_diffrn_standards_decay_% 0.00
_diffrn_standards_number 0
_exptl_absorpt_coefficient_mu 0.676
_exptl_absorpt_correction_T_max 0.98
_exptl_absorpt_correction_T_min 0.83
_exptl_absorpt_correction_type empirical
_exptl_absorpt_process_details 'SADABS, Bruker AXS (2008)'
_exptl_crystal_colour yellow
_exptl_crystal_density_diffrn 1.477
_exptl_crystal_description block
_exptl_crystal_F_000 2176
_exptl_crystal_size_max 0.30
_exptl_crystal_size_mid 0.09
_exptl_crystal_size_min 0.07
_refine_diff_density_max 1.066
_refine_diff_density_min -1.331
_refine_diff_density_rms 0.128
_refine_ls_extinction_coef 0.00375(17)
_refine_ls_extinction_expression Fc^*^=kFc[1+0.001xFc^2^\l^3^/sin(2\q)]^-1/4^
_refine_ls_extinction_method SHELXL
_refine_ls_goodness_of_fit_ref 1.197
_refine_ls_hydrogen_treatment constr
_refine_ls_matrix_type full
_refine_ls_number_parameters 591
_refine_ls_number_reflns 16091
_refine_ls_number_restraints 0
_refine_ls_restrained_S_all 1.197
_refine_ls_R_factor_all 0.0577
_refine_ls_R_factor_gt 0.0452
_refine_ls_shift/su_max 0.003
_refine_ls_shift/su_mean 0.000
_refine_ls_structure_factor_coef Fsqd
_refine_ls_weighting_details 'calc w=1/[\s^2^(Fo^2^)+(0.0322P)^2^+8.2652P] where P=(Fo^2^+2Fc^2^)/3'
_refine_ls_weighting_scheme calc
_refine_ls_wR_factor_gt 0.1077
_refine_ls_wR_factor_ref 0.1127
_reflns_number_gt 13526
_reflns_number_total 16091
_reflns_threshold_expression I>2\s(I)
_cod_data_source_file C0CC03128C.TXT
_cod_data_source_block 11
_cod_depositor_comments
;
The following automatic conversions were performed:
'_geom_angle_publ_flag' value 'Y' changed to 'y' according to
'/home/saulius/struct/CIF-dictionaries/cif_core.dic' dictionary named
'cif_core.dic' version 2.4.1 from 2010-06-29 (100
times).

'_geom_angle_publ_flag' value 'N' changed to 'n' according to
'/home/saulius/struct/CIF-dictionaries/cif_core.dic' dictionary named
'cif_core.dic' version 2.4.1 from 2010-06-29 (101
time).

'_geom_bond_publ_flag' value 'Y' changed to 'y' according to
'/home/saulius/struct/CIF-dictionaries/cif_core.dic' dictionary named
'cif_core.dic' version 2.4.1 from 2010-06-29 (70
times).

'_geom_bond_publ_flag' value 'N' changed to 'n' according to
'/home/saulius/struct/CIF-dictionaries/cif_core.dic' dictionary named
'cif_core.dic' version 2.4.1 from 2010-06-29 (50 times).

Automatic conversion script
Id: cif_fix_enum 1527 2010-12-29 10:47:43Z saulius 
;
_cod_original_cell_volume 4788.39(8)
_cod_original_sg_symbol_H-M P21/c
_cod_database_code 7105803

loop_
_symmetry_equiv_pos_as_xyz
'x, y, z'
'-x, y+1/2, -z+1/2'
'-x, -y, -z'
'x, -y-1/2, z-1/2'

loop_
_atom_site_label
_atom_site_type_symbol
_atom_site_fract_x
_atom_site_fract_y
_atom_site_fract_z
_atom_site_U_iso_or_equiv
_atom_site_adp_type
_atom_site_occupancy
_atom_site_symmetry_multiplicity
_atom_site_calc_flag
_atom_site_refinement_flags
_atom_site_disorder_assembly
_atom_site_disorder_group
C1 C 0.27165(13) 0.95677(14) 0.85824(12) 0.0153(4) Uani 1 1 d . . .
C2 C 0.26579(14) 1.04972(14) 0.84542(12) 0.0159(4) Uani 1 1 d . . .
C3 C 0.25764(14) 1.09492(15) 0.90876(12) 0.0174(4) Uani 1 1 d . . .
C4 C 0.25541(15) 1.18448(15) 0.92723(13) 0.0210(5) Uani 1 1 d . . .
H4 H 0.2562 1.2288 0.8955 0.025 Uiso 1 1 calc R . .
C5 C 0.25202(16) 1.20667(17) 0.99312(14) 0.0248(5) Uani 1 1 d . . .
H5 H 0.2460 1.2658 1.0050 0.030 Uiso 1 1 calc R . .
C6 C 0.25755(17) 1.14148(17) 1.04168(14) 0.0248(5) Uani 1 1 d . . .
H6 H 0.2576 1.1577 1.0858 0.030 Uiso 1 1 calc R . .
C7 C 0.26301(16) 1.05219(16) 1.02486(13) 0.0218(5) Uani 1 1 d . . .
H7 H 0.2691 1.0090 1.0575 0.026 Uiso 1 1 calc R . .
C8 C 0.25920(14) 1.02830(15) 0.95868(12) 0.0173(4) Uani 1 1 d . . .
C9 C 0.26455(14) 0.94151(14) 0.92619(12) 0.0154(4) Uani 1 1 d . . .
C10 C 0.27327(14) 1.07571(15) 0.77994(13) 0.0184(4) Uani 1 1 d . . .
H10 H 0.2958 1.0316 0.7544 0.022 Uiso 1 1 calc R . .
C11 C 0.20432(17) 1.22288(17) 0.77070(15) 0.0263(5) Uani 1 1 d . . .
H11A H 0.1751 1.2035 0.8079 0.040 Uiso 1 1 calc R . .
H11B H 0.1631 1.2417 0.7361 0.040 Uiso 1 1 calc R . .
H11C H 0.2415 1.2715 0.7836 0.040 Uiso 1 1 calc R . .
C12 C 0.27891(19) 1.15967(19) 0.67945(14) 0.0284(6) Uani 1 1 d . . .
H12A H 0.3153 1.1114 0.6687 0.043 Uiso 1 1 calc R . .
H12B H 0.3089 1.2147 0.6755 0.043 Uiso 1 1 calc R . .
H12C H 0.2282 1.1596 0.6497 0.043 Uiso 1 1 calc R . .
C13 C 0.26732(14) 0.85335(15) 0.94979(12) 0.0174(4) Uani 1 1 d . . .
H13 H 0.2921 0.8133 0.9221 0.021 Uiso 1 1 calc R . .
C14 C 0.18241(19) 0.85872(18) 1.04641(15) 0.0284(6) Uani 1 1 d . . .
H14A H 0.1634 0.9146 1.0279 0.043 Uiso 1 1 calc R . .
H14B H 0.2111 0.8683 1.0893 0.043 Uiso 1 1 calc R . .
H14C H 0.1339 0.8206 1.0502 0.043 Uiso 1 1 calc R . .
C15 C 0.2600(2) 0.72365(17) 1.01884(15) 0.0277(5) Uani 1 1 d . . .
H15A H 0.2087 0.6892 1.0104 0.042 Uiso 1 1 calc R . .
H15B H 0.2804 0.7180 1.0644 0.042 Uiso 1 1 calc R . .
H15C H 0.3030 0.7026 0.9916 0.042 Uiso 1 1 calc R . .
C21 C 0.06991(14) 0.97732(15) 0.81988(13) 0.0177(4) Uani 1 1 d . . .
C22 C 0.06493(15) 0.98840(16) 0.88748(13) 0.0206(5) Uani 1 1 d . . .
H22 H 0.0818 0.9426 0.9163 0.025 Uiso 1 1 calc R . .
C23 C 0.03475(16) 1.06779(17) 0.91214(14) 0.0250(5) Uani 1 1 d . . .
H23 H 0.0321 1.0750 0.9573 0.030 Uiso 1 1 calc R . .
C24 C 0.00867(17) 1.13595(17) 0.86949(16) 0.0274(6) Uani 1 1 d . . .
H24 H -0.0113 1.1889 0.8861 0.033 Uiso 1 1 calc R . .
C25 C 0.01227(17) 1.12520(16) 0.80213(15) 0.0257(5) Uani 1 1 d . . .
H25 H -0.0063 1.1706 0.7735 0.031 Uiso 1 1 calc R . .
C26 C 0.04366(15) 1.04641(15) 0.77720(13) 0.0203(5) Uani 1 1 d . . .
H26 H 0.0471 1.0399 0.7321 0.024 Uiso 1 1 calc R . .
C31 C 0.07060(14) 0.78709(15) 0.83462(12) 0.0170(4) Uani 1 1 d . . .
C32 C 0.11760(16) 0.70911(15) 0.84529(12) 0.0197(4) Uani 1 1 d . . .
H32 H 0.1717 0.7044 0.8298 0.024 Uiso 1 1 calc R . .
C33 C 0.08406(18) 0.63813(16) 0.87902(13) 0.0236(5) Uani 1 1 d . . .
H33 H 0.1157 0.5862 0.8856 0.028 Uiso 1 1 calc R . .
C34 C 0.00342(18) 0.64490(17) 0.90277(13) 0.0249(5) Uani 1 1 d . . .
H34 H -0.0195 0.5971 0.9243 0.030 Uiso 1 1 calc R . .
C35 C -0.04293(16) 0.72381(17) 0.89410(13) 0.0234(5) Uani 1 1 d . . .
H35 H -0.0961 0.7292 0.9112 0.028 Uiso 1 1 calc R . .
C36 C -0.00994(15) 0.79439(16) 0.86002(13) 0.0203(4) Uani 1 1 d . . .
H36 H -0.0413 0.8466 0.8541 0.024 Uiso 1 1 calc R . .
C41 C 0.06035(14) 0.87286(14) 0.70432(12) 0.0167(4) Uani 1 1 d . . .
C42 C -0.02908(14) 0.86245(15) 0.69636(13) 0.0187(4) Uani 1 1 d . . .
H42 H -0.0594 0.8502 0.7328 0.022 Uiso 1 1 calc R . .
C43 C -0.07241(15) 0.87042(16) 0.63440(13) 0.0214(5) Uani 1 1 d . . .
H43 H -0.1315 0.8629 0.6293 0.026 Uiso 1 1 calc R . .
C44 C -0.02713(16) 0.88975(17) 0.57974(13) 0.0228(5) Uani 1 1 d . . .
H44 H -0.0560 0.8954 0.5383 0.027 Uiso 1 1 calc R . .
C45 C 0.06109(16) 0.90058(18) 0.58747(13) 0.0231(5) Uani 1 1 d . . .
H45 H 0.0911 0.9137 0.5510 0.028 Uiso 1 1 calc R . .
C46 C 0.10518(15) 0.89203(16) 0.64943(12) 0.0197(4) Uani 1 1 d . . .
H46 H 0.1644 0.8991 0.6542 0.024 Uiso 1 1 calc R . .
C51 C 0.45850(14) 0.82741(15) 0.72173(12) 0.0176(4) Uani 1 1 d . . .
C52 C 0.42691(16) 0.87224(17) 0.66466(13) 0.0221(5) Uani 1 1 d . . .
H52 H 0.3797 0.9094 0.6658 0.027 Uiso 1 1 calc R . .
C53 C 0.46608(17) 0.86117(19) 0.60636(14) 0.0260(5) Uani 1 1 d . . .
H53 H 0.4457 0.8918 0.5687 0.031 Uiso 1 1 calc R . .
C54 C 0.53579(18) 0.8043(2) 0.60424(14) 0.0289(6) Uani 1 1 d . . .
H54 H 0.5627 0.7980 0.5654 0.035 Uiso 1 1 calc R . .
C55 C 0.56522(17) 0.7571(2) 0.65963(14) 0.0278(5) Uani 1 1 d . . .
H55 H 0.6105 0.7175 0.6575 0.033 Uiso 1 1 calc R . .
C56 C 0.52738(16) 0.76877(17) 0.71867(13) 0.0218(5) Uani 1 1 d . . .
H56 H 0.5479 0.7376 0.7561 0.026 Uiso 1 1 calc R . .
C61 C 0.44932(14) 0.76323(15) 0.85473(12) 0.0168(4) Uani 1 1 d . . .
C62 C 0.52928(15) 0.76562(17) 0.89098(13) 0.0206(4) Uani 1 1 d . . .
H62 H 0.5633 0.8162 0.8902 0.025 Uiso 1 1 calc R . .
C63 C 0.55779(16) 0.69240(17) 0.92814(13) 0.0227(5) Uani 1 1 d . . .
H63 H 0.6111 0.6941 0.9517 0.027 Uiso 1 1 calc R . .
C64 C 0.50730(17) 0.61691(17) 0.93035(13) 0.0232(5) Uani 1 1 d . . .
H64 H 0.5271 0.5680 0.9550 0.028 Uiso 1 1 calc R . .
C65 C 0.42718(17) 0.61443(17) 0.89573(14) 0.0244(5) Uani 1 1 d . . .
H65 H 0.3926 0.5645 0.8980 0.029 Uiso 1 1 calc R . .
C66 C 0.39863(16) 0.68720(16) 0.85742(13) 0.0205(5) Uani 1 1 d . . .
H66 H 0.3455 0.6850 0.8336 0.025 Uiso 1 1 calc R . .
C71 C 0.47831(14) 0.94929(15) 0.82870(12) 0.0183(4) Uani 1 1 d . . .
C72 C 0.47210(16) 0.98094(17) 0.89269(14) 0.0231(5) Uani 1 1 d . . .
H72 H 0.4356 0.9532 0.9201 0.028 Uiso 1 1 calc R . .
C73 C 0.52016(17) 1.05359(18) 0.91544(14) 0.0267(5) Uani 1 1 d . . .
H73 H 0.5156 1.0742 0.9581 0.032 Uiso 1 1 calc R . .
C74 C 0.57498(17) 1.09574(17) 0.87500(15) 0.0282(6) Uani 1 1 d . . .
H74 H 0.6068 1.1446 0.8904 0.034 Uiso 1 1 calc R . .
C75 C 0.58208(18) 1.06486(18) 0.81201(15) 0.0281(5) Uani 1 1 d . . .
H75 H 0.6192 1.0928 0.7851 0.034 Uiso 1 1 calc R . .
C76 C 0.53397(16) 0.99192(17) 0.78829(14) 0.0234(5) Uani 1 1 d . . .
H76 H 0.5389 0.9716 0.7456 0.028 Uiso 1 1 calc R . .
C99 C -0.1897(2) 1.02029(19) 0.74606(15) 0.0327(6) Uani 1 1 d . . .
H99A H -0.2044 1.0815 0.7546 0.039 Uiso 1 1 calc R . .
H99B H -0.1339 1.0197 0.7285 0.039 Uiso 1 1 calc R . .
B1 B -0.24971(19) 0.9717(2) 0.48195(17) 0.0259(6) Uani 1 1 d . . .
N1 N 0.25511(13) 1.14944(13) 0.74704(11) 0.0205(4) Uani 1 1 d . . .
N2 N 0.24134(13) 0.81730(13) 1.00373(11) 0.0199(4) Uani 1 1 d . . .
F1 F -0.19326(12) 0.90801(11) 0.45918(9) 0.0338(4) Uani 1 1 d . . .
F2 F -0.20344(12) 1.03048(12) 0.52272(10) 0.0372(4) Uani 1 1 d . . .
F3 F -0.31114(13) 0.92914(14) 0.51622(11) 0.0477(5) Uani 1 1 d . . .
F4 F -0.28848(16) 1.01694(15) 0.42788(11) 0.0538(6) Uani 1 1 d . . .
P1 P 0.11555(3) 0.87593(4) 0.78680(3) 0.01421(11) Uani 1 1 d . . .
P2 P 0.41434(4) 0.85330(4) 0.79917(3) 0.01480(11) Uani 1 1 d . . .
Cl1 Cl 0.25421(3) 0.74317(4) 0.71167(3) 0.01824(11) Uani 1 1 d . . .
Cl2 Cl -0.18435(5) 0.96032(5) 0.82046(4) 0.03430(16) Uani 1 1 d . . .
Cl3 Cl -0.26602(6) 0.97550(7) 0.68743(4) 0.0458(2) Uani 1 1 d . . .
Pd1 Pd 0.265761(10) 0.862828(10) 0.789316(9) 0.01344(5) Uani 1 1 d . . .

loop_
_atom_site_aniso_label
_atom_site_aniso_U_11
_atom_site_aniso_U_22
_atom_site_aniso_U_33
_atom_site_aniso_U_23
_atom_site_aniso_U_13
_atom_site_aniso_U_12
C1 0.0149(9) 0.0149(9) 0.0162(12) -0.0016(7) 0.0020(7) 0.0005(7)
C2 0.0172(9) 0.0145(9) 0.0163(12) 0.0006(8) 0.0021(7) -0.0011(7)
C3 0.0160(9) 0.0153(9) 0.0211(13) -0.0012(8) 0.0027(8) 0.0000(7)
C4 0.0216(10) 0.0153(9) 0.0263(14) -0.0010(9) 0.0031(9) -0.0012(8)
C5 0.0237(11) 0.0184(10) 0.0325(15) -0.0079(9) 0.0037(10) -0.0027(8)
C6 0.0287(12) 0.0245(11) 0.0215(14) -0.0097(10) 0.0043(9) -0.0015(9)
C7 0.0269(11) 0.0197(10) 0.0192(13) -0.0020(9) 0.0032(9) 0.0002(8)
C8 0.0173(9) 0.0160(9) 0.0187(12) -0.0013(8) 0.0025(8) -0.0009(7)
C9 0.0171(9) 0.0146(9) 0.0143(12) -0.0007(7) 0.0015(7) 0.0002(7)
C10 0.0187(10) 0.0147(9) 0.0217(13) -0.0001(8) 0.0014(8) -0.0014(7)
C11 0.0277(12) 0.0194(10) 0.0316(15) 0.0032(10) -0.0001(10) 0.0054(9)
C12 0.0353(14) 0.0288(12) 0.0214(15) 0.0069(10) 0.0033(11) 0.0008(10)
C13 0.0193(9) 0.0163(9) 0.0167(12) -0.0014(8) 0.0019(8) -0.0009(7)
C14 0.0352(14) 0.0260(12) 0.0259(15) 0.0043(10) 0.0147(11) 0.0037(10)
C15 0.0413(15) 0.0177(10) 0.0250(15) 0.0045(9) 0.0075(11) 0.0023(10)
C21 0.0151(9) 0.0152(9) 0.0226(13) -0.0015(8) 0.0013(8) 0.0008(7)
C22 0.0173(10) 0.0216(10) 0.0231(14) -0.0015(9) 0.0029(8) 0.0004(8)
C23 0.0242(11) 0.0253(11) 0.0265(15) -0.0067(10) 0.0081(10) -0.0007(9)
C24 0.0237(11) 0.0188(10) 0.0407(17) -0.0067(10) 0.0086(10) 0.0004(9)
C25 0.0241(11) 0.0163(10) 0.0369(16) 0.0013(9) 0.0038(10) 0.0019(8)
C26 0.0210(10) 0.0160(9) 0.0237(13) 0.0006(8) 0.0007(9) 0.0001(8)
C31 0.0185(9) 0.0168(9) 0.0155(12) 0.0025(8) 0.0005(8) -0.0016(7)
C32 0.0234(10) 0.0186(10) 0.0173(13) 0.0007(8) 0.0019(8) 0.0017(8)
C33 0.0335(12) 0.0165(10) 0.0206(13) 0.0025(9) 0.0012(10) 0.0011(9)
C34 0.0352(13) 0.0226(11) 0.0174(13) 0.0035(9) 0.0051(10) -0.0056(10)
C35 0.0231(11) 0.0255(11) 0.0225(14) 0.0025(9) 0.0062(9) -0.0037(9)
C36 0.0193(10) 0.0214(10) 0.0203(13) 0.0021(9) 0.0021(8) 0.0001(8)
C41 0.0175(9) 0.0141(9) 0.0184(12) 0.0002(8) -0.0001(8) 0.0004(7)
C42 0.0173(9) 0.0182(9) 0.0205(13) 0.0001(8) 0.0016(8) -0.0010(8)
C43 0.0187(10) 0.0216(10) 0.0234(14) -0.0009(9) -0.0017(8) 0.0003(8)
C44 0.0254(11) 0.0245(11) 0.0179(13) -0.0004(9) -0.0016(9) 0.0036(9)
C45 0.0238(11) 0.0278(12) 0.0179(13) 0.0029(9) 0.0028(9) 0.0041(9)
C46 0.0195(10) 0.0210(10) 0.0188(13) 0.0012(9) 0.0037(8) 0.0027(8)
C51 0.0168(9) 0.0188(10) 0.0172(12) 0.0002(8) 0.0021(8) 0.0007(7)
C52 0.0228(11) 0.0245(11) 0.0192(13) 0.0023(9) 0.0023(9) 0.0023(9)
C53 0.0281(12) 0.0307(12) 0.0192(14) 0.0049(10) 0.0033(9) -0.0002(10)
C54 0.0293(13) 0.0395(15) 0.0190(14) -0.0001(11) 0.0087(10) 0.0023(11)
C55 0.0233(11) 0.0363(14) 0.0247(15) -0.0014(11) 0.0074(10) 0.0075(10)
C56 0.0211(10) 0.0273(11) 0.0172(13) 0.0011(9) 0.0027(8) 0.0045(9)
C61 0.0181(9) 0.0197(9) 0.0126(11) 0.0001(8) 0.0020(7) 0.0015(7)
C62 0.0191(10) 0.0237(11) 0.0190(13) 0.0019(9) 0.0010(8) -0.0004(8)
C63 0.0215(11) 0.0278(12) 0.0184(13) 0.0028(9) -0.0007(9) 0.0032(9)
C64 0.0285(12) 0.0226(11) 0.0183(13) 0.0021(9) 0.0010(9) 0.0059(9)
C65 0.0297(12) 0.0191(10) 0.0236(14) 0.0020(9) -0.0027(10) -0.0018(9)
C66 0.0217(10) 0.0190(10) 0.0203(13) -0.0002(8) -0.0017(9) -0.0003(8)
C71 0.0176(9) 0.0180(9) 0.0191(13) 0.0000(8) -0.0003(8) -0.0019(7)
C72 0.0207(10) 0.0258(11) 0.0226(14) -0.0023(9) 0.0008(9) -0.0022(9)
C73 0.0264(12) 0.0292(12) 0.0240(15) -0.0065(10) -0.0005(10) -0.0022(10)
C74 0.0260(12) 0.0211(11) 0.0366(16) -0.0020(10) -0.0034(10) -0.0059(9)
C75 0.0287(12) 0.0239(12) 0.0321(16) 0.0016(10) 0.0057(11) -0.0068(10)
C76 0.0237(11) 0.0228(11) 0.0241(14) -0.0011(9) 0.0041(9) -0.0040(9)
C99 0.0436(16) 0.0259(13) 0.0296(17) 0.0059(11) 0.0093(12) 0.0069(11)
B1 0.0251(13) 0.0210(12) 0.0305(17) -0.0027(11) -0.0042(11) -0.0013(10)
N1 0.0223(9) 0.0196(9) 0.0194(11) 0.0040(7) 0.0009(7) 0.0004(7)
N2 0.0251(10) 0.0166(8) 0.0184(11) 0.0012(7) 0.0036(8) 0.0009(7)
F1 0.0386(9) 0.0276(8) 0.0349(10) -0.0001(7) 0.0008(7) 0.0072(7)
F2 0.0433(10) 0.0266(8) 0.0400(11) -0.0042(7) -0.0069(8) -0.0124(7)
F3 0.0390(10) 0.0478(12) 0.0581(14) -0.0154(10) 0.0159(9) -0.0207(9)
F4 0.0668(14) 0.0449(12) 0.0451(13) -0.0002(9) -0.0239(11) 0.0245(10)
P1 0.0142(2) 0.0143(2) 0.0142(3) 0.00017(19) 0.00152(19) 0.00043(17)
P2 0.0142(2) 0.0164(2) 0.0139(3) -0.00013(19) 0.00194(19) 0.00047(18)
Cl1 0.0204(2) 0.0166(2) 0.0176(3) -0.00341(18) 0.00068(19) 0.00138(17)
Cl2 0.0394(4) 0.0400(4) 0.0242(4) 0.0046(3) 0.0069(3) 0.0131(3)
Cl3 0.0407(4) 0.0626(5) 0.0329(4) -0.0044(4) -0.0051(3) 0.0225(4)
Pd1 0.01420(7) 0.01331(7) 0.01287(10) -0.00068(6) 0.00156(5) 0.00064(5)

loop_
_atom_type_symbol
_atom_type_description
_atom_type_scat_dispersion_real
_atom_type_scat_dispersion_imag
_atom_type_scat_source
C C 0.0033 0.0016 'International Tables Vol C Tables 4.2.6.8 and 6.1.1.4'
H H 0.0000 0.0000 'International Tables Vol C Tables 4.2.6.8 and 6.1.1.4'
B B 0.0013 0.0007 'International Tables Vol C Tables 4.2.6.8 and 6.1.1.4'
N N 0.0061 0.0033 'International Tables Vol C Tables 4.2.6.8 and 6.1.1.4'
F F 0.0171 0.0103 'International Tables Vol C Tables 4.2.6.8 and 6.1.1.4'
P P 0.1023 0.0942 'International Tables Vol C Tables 4.2.6.8 and 6.1.1.4'
Cl Cl 0.1484 0.1585 'International Tables Vol C Tables 4.2.6.8 and 6.1.1.4'
Pd Pd -0.9988 1.0072 'International Tables Vol C Tables 4.2.6.8 and 6.1.1.4'

loop_
_geom_angle_atom_site_label_1
_geom_angle_atom_site_label_2
_geom_angle_atom_site_label_3
_geom_angle
_geom_angle_site_symmetry_1
_geom_angle_site_symmetry_3
_geom_angle_publ_flag
C9 C1 C2 109.2(2) . . y
C9 C1 Pd1 124.78(16) . . y
C2 C1 Pd1 124.82(18) . . y
C10 C2 C1 116.0(2) . . y
C10 C2 C3 136.2(2) . . y
C1 C2 C3 107.6(2) . . y
C4 C3 C8 119.0(2) . . y
C4 C3 C2 133.3(2) . . y
C8 C3 C2 107.47(19) . . y
C5 C4 C3 119.7(2) . . y
C5 C4 H4 120.2 . . n
C3 C4 H4 120.2 . . n
C4 C5 C6 120.8(2) . . y
C4 C5 H5 119.6 . . n
C6 C5 H5 119.6 . . n
C5 C6 C7 120.6(2) . . y
C5 C6 H6 119.7 . . n
C7 C6 H6 119.7 . . n
C8 C7 C6 119.3(2) . . y
C8 C7 H7 120.4 . . n
C6 C7 H7 120.4 . . n
C7 C8 C3 120.3(2) . . y
C7 C8 C9 131.7(2) . . y
C3 C8 C9 107.7(2) . . y
C13 C9 C1 118.9(2) . . y
C13 C9 C8 133.2(2) . . y
C1 C9 C8 107.85(19) . . y
N1 C10 C2 133.5(2) . . y
N1 C10 H10 113.3 . . n
C2 C10 H10 113.3 . . n
N1 C11 H11A 109.5 . . n
N1 C11 H11B 109.5 . . n
H11A C11 H11B 109.5 . . n
N1 C11 H11C 109.5 . . n
H11A C11 H11C 109.5 . . n
H11B C11 H11C 109.5 . . n
N1 C12 H12A 109.5 . . n
N1 C12 H12B 109.5 . . n
H12A C12 H12B 109.5 . . n
N1 C12 H12C 109.5 . . n
H12A C12 H12C 109.5 . . n
H12B C12 H12C 109.5 . . n
N2 C13 C9 131.9(2) . . y
N2 C13 H13 114.0 . . n
C9 C13 H13 114.0 . . n
N2 C14 H14A 109.5 . . n
N2 C14 H14B 109.5 . . n
H14A C14 H14B 109.5 . . n
N2 C14 H14C 109.5 . . n
H14A C14 H14C 109.5 . . n
H14B C14 H14C 109.5 . . n
N2 C15 H15A 109.5 . . n
N2 C15 H15B 109.5 . . n
H15A C15 H15B 109.5 . . n
N2 C15 H15C 109.5 . . n
H15A C15 H15C 109.5 . . n
H15B C15 H15C 109.5 . . n
C22 C21 C26 119.2(2) . . y
C22 C21 P1 120.99(18) . . y
C26 C21 P1 119.74(19) . . y
C21 C22 C23 120.3(2) . . y
C21 C22 H22 119.8 . . n
C23 C22 H22 119.8 . . n
C24 C23 C22 120.1(3) . . y
C24 C23 H23 119.9 . . n
C22 C23 H23 119.9 . . n
C23 C24 C25 120.0(2) . . y
C23 C24 H24 120.0 . . n
C25 C24 H24 120.0 . . n
C24 C25 C26 120.1(2) . . y
C24 C25 H25 119.9 . . n
C26 C25 H25 119.9 . . n
C25 C26 C21 120.2(2) . . y
C25 C26 H26 119.9 . . n
C21 C26 H26 119.9 . . n
C32 C31 C36 119.1(2) . . y
C32 C31 P1 118.66(18) . . y
C36 C31 P1 122.20(18) . . y
C31 C32 C33 120.5(2) . . y
C31 C32 H32 119.7 . . n
C33 C32 H32 119.7 . . n
C34 C33 C32 120.1(2) . . y
C34 C33 H33 119.9 . . n
C32 C33 H33 119.9 . . n
C33 C34 C35 119.7(2) . . y
C33 C34 H34 120.2 . . n
C35 C34 H34 120.2 . . n
C36 C35 C34 120.3(2) . . y
C36 C35 H35 119.9 . . n
C34 C35 H35 119.9 . . n
C35 C36 C31 120.2(2) . . y
C35 C36 H36 119.9 . . n
C31 C36 H36 119.9 . . n
C46 C41 C42 119.3(2) . . y
C46 C41 P1 119.93(17) . . y
C42 C41 P1 120.23(19) . . y
C43 C42 C41 120.4(2) . . y
C43 C42 H42 119.8 . . n
C41 C42 H42 119.8 . . n
C42 C43 C44 119.9(2) . . y
C42 C43 H43 120.0 . . n
C44 C43 H43 120.0 . . n
C45 C44 C43 119.8(2) . . y
C45 C44 H44 120.1 . . n
C43 C44 H44 120.1 . . n
C44 C45 C46 120.6(2) . . y
C44 C45 H45 119.7 . . n
C46 C45 H45 119.7 . . n
C41 C46 C45 119.9(2) . . y
C41 C46 H46 120.0 . . n
C45 C46 H46 120.0 . . n
C56 C51 C52 119.4(2) . . y
C56 C51 P2 121.50(19) . . y
C52 C51 P2 118.92(18) . . y
C53 C52 C51 120.0(2) . . y
C53 C52 H52 120.0 . . n
C51 C52 H52 120.0 . . n
C52 C53 C54 120.1(3) . . y
C52 C53 H53 120.0 . . n
C54 C53 H53 120.0 . . n
C55 C54 C53 120.3(3) . . y
C55 C54 H54 119.9 . . n
C53 C54 H54 119.9 . . n
C54 C55 C56 120.2(2) . . y
C54 C55 H55 119.9 . . n
C56 C55 H55 119.9 . . n
C55 C56 C51 120.0(2) . . y
C55 C56 H56 120.0 . . n
C51 C56 H56 120.0 . . n
C66 C61 C62 119.1(2) . . y
C66 C61 P2 119.41(18) . . y
C62 C61 P2 121.27(18) . . y
C63 C62 C61 120.0(2) . . y
C63 C62 H62 120.0 . . n
C61 C62 H62 120.0 . . n
C64 C63 C62 120.6(2) . . y
C64 C63 H63 119.7 . . n
C62 C63 H63 119.7 . . n
C63 C64 C65 119.9(2) . . y
C63 C64 H64 120.0 . . n
C65 C64 H64 120.0 . . n
C64 C65 C66 119.8(2) . . y
C64 C65 H65 120.1 . . n
C66 C65 H65 120.1 . . n
C61 C66 C65 120.5(2) . . y
C61 C66 H66 119.8 . . n
C65 C66 H66 119.8 . . n
C72 C71 C76 118.9(2) . . y
C72 C71 P2 119.91(18) . . y
C76 C71 P2 121.22(19) . . y
C73 C72 C71 120.3(2) . . y
C73 C72 H72 119.8 . . n
C71 C72 H72 119.8 . . n
C72 C73 C74 120.5(3) . . y
C72 C73 H73 119.8 . . n
C74 C73 H73 119.8 . . n
C75 C74 C73 119.8(2) . . y
C75 C74 H74 120.1 . . n
C73 C74 H74 120.1 . . n
C74 C75 C76 120.5(3) . . y
C74 C75 H75 119.8 . . n
C76 C75 H75 119.8 . . n
C75 C76 C71 120.1(3) . . y
C75 C76 H76 120.0 . . n
C71 C76 H76 120.0 . . n
Cl3 C99 Cl2 111.80(17) . . y
Cl3 C99 H99A 109.3 . . n
Cl2 C99 H99A 109.3 . . n
Cl3 C99 H99B 109.3 . . n
Cl2 C99 H99B 109.3 . . n
H99A C99 H99B 107.9 . . n
F2 B1 F3 110.2(3) . . y
F2 B1 F4 109.6(2) . . y
F3 B1 F4 110.3(3) . . y
F2 B1 F1 108.8(2) . . y
F3 B1 F1 109.2(2) . . y
F4 B1 F1 108.6(3) . . y
C10 N1 C12 120.5(2) . . y
C10 N1 C11 124.8(2) . . y
C12 N1 C11 114.5(2) . . y
C13 N2 C14 124.9(2) . . y
C13 N2 C15 120.1(2) . . y
C14 N2 C15 114.3(2) . . y
C41 P1 C31 107.24(11) . . y
C41 P1 C21 100.86(11) . . y
C31 P1 C21 103.71(11) . . y
C41 P1 Pd1 114.64(8) . . y
C31 P1 Pd1 110.62(8) . . y
C21 P1 Pd1 118.56(7) . . y
C51 P2 C61 105.22(11) . . y
C51 P2 C71 102.66(11) . . y
C61 P2 C71 104.74(11) . . y
C51 P2 Pd1 112.70(8) . . y
C61 P2 Pd1 110.45(8) . . y
C71 P2 Pd1 119.79(8) . . y
C1 Pd1 P2 89.58(6) . . y
C1 Pd1 P1 86.93(6) . . y
P2 Pd1 P1 176.10(2) . . y
C1 Pd1 Cl1 176.03(7) . . y
P2 Pd1 Cl1 91.92(2) . . y
P1 Pd1 Cl1 91.45(2) . . y

loop_
_geom_bond_atom_site_label_1
_geom_bond_atom_site_label_2
_geom_bond_distance
_geom_bond_site_symmetry_2
_geom_bond_publ_flag
C1 C9 1.415(3) . y
C1 C2 1.427(3) . y
C1 Pd1 1.990(2) . y
C2 C10 1.403(3) . y
C2 C3 1.472(3) . y
C3 C4 1.403(3) . y
C3 C8 1.427(3) . y
C4 C5 1.387(4) . y
C4 H4 0.9300 . n
C5 C6 1.392(4) . y
C5 H5 0.9300 . n
C6 C7 1.393(3) . y
C6 H6 0.9300 . n
C7 C8 1.391(4) . y
C7 H7 0.9300 . n
C8 C9 1.471(3) . y
C9 C13 1.412(3) . y
C10 N1 1.317(3) . y
C10 H10 0.9300 . n
C11 N1 1.466(3) . y
C11 H11A 0.9600 . n
C11 H11B 0.9600 . n
C11 H11C 0.9600 . n
C12 N1 1.462(4) . y
C12 H12A 0.9600 . n
C12 H12B 0.9600 . n
C12 H12C 0.9600 . n
C13 N2 1.318(3) . y
C13 H13 0.9300 . n
C14 N2 1.457(3) . y
C14 H14A 0.9600 . n
C14 H14B 0.9600 . n
C14 H14C 0.9600 . n
C15 N2 1.469(3) . y
C15 H15A 0.9600 . n
C15 H15B 0.9600 . n
C15 H15C 0.9600 . n
C21 C22 1.394(4) . y
C21 C26 1.397(3) . y
C21 P1 1.837(2) . y
C22 C23 1.395(3) . y
C22 H22 0.9300 . n
C23 C24 1.386(4) . y
C23 H23 0.9300 . n
C24 C25 1.386(4) . y
C24 H24 0.9300 . n
C25 C26 1.396(3) . y
C25 H25 0.9300 . n
C26 H26 0.9300 . n
C31 C32 1.395(3) . y
C31 C36 1.404(3) . y
C31 P1 1.829(2) . y
C32 C33 1.396(3) . y
C32 H32 0.9300 . n
C33 C34 1.391(4) . y
C33 H33 0.9300 . n
C34 C35 1.397(4) . y
C34 H34 0.9300 . n
C35 C36 1.391(3) . y
C35 H35 0.9300 . n
C36 H36 0.9300 . n
C41 C46 1.396(3) . y
C41 C42 1.405(3) . y
C41 P1 1.827(2) . y
C42 C43 1.390(4) . y
C42 H42 0.9300 . n
C43 C44 1.396(4) . y
C43 H43 0.9300 . n
C44 C45 1.387(4) . y
C44 H44 0.9300 . n
C45 C46 1.395(4) . y
C45 H45 0.9300 . n
C46 H46 0.9300 . n
C51 C56 1.399(3) . y
C51 C52 1.400(3) . y
C51 P2 1.813(2) . y
C52 C53 1.388(4) . y
C52 H52 0.9300 . n
C53 C54 1.391(4) . y
C53 H53 0.9300 . n
C54 C55 1.381(4) . y
C54 H54 0.9300 . n
C55 C56 1.392(4) . y
C55 H55 0.9300 . n
C56 H56 0.9300 . n
C61 C66 1.397(3) . y
C61 C62 1.403(3) . y
C61 P2 1.823(2) . y
C62 C63 1.391(3) . y
C62 H62 0.9300 . n
C63 C64 1.388(4) . y
C63 H63 0.9300 . n
C64 C65 1.390(4) . y
C64 H64 0.9300 . n
C65 C66 1.399(3) . y
C65 H65 0.9300 . n
C66 H66 0.9300 . n
C71 C72 1.398(4) . y
C71 C76 1.401(3) . y
C71 P2 1.834(2) . y
C72 C73 1.387(4) . y
C72 H72 0.9300 . n
C73 C74 1.389(4) . y
C73 H73 0.9300 . n
C74 C75 1.377(4) . y
C74 H74 0.9300 . n
C75 C76 1.397(4) . y
C75 H75 0.9300 . n
C76 H76 0.9300 . n
C99 Cl3 1.756(3) . y
C99 Cl2 1.760(3) . y
C99 H99A 0.9700 . n
C99 H99B 0.9700 . n
B1 F2 1.380(3) . y
B1 F3 1.388(4) . y
B1 F4 1.393(4) . y
B1 F1 1.407(4) . y
P1 Pd1 2.3565(6) . y
P2 Pd1 2.3235(6) . y
Cl1 Pd1 2.3955(6) . y
